data_7715106
loop_
_publ_author_name
'Li, Jiahao'
'Mao, Anruo'
'Hu, Xinyu'
'Wang, Likui'
'Wang, Dawei'
'Duan, Zheng-Chao'

_publ_section_title
;
 Preparation of a novel cadmium-containing coordination polymer and
 catalytic application in the synthesis of <i>N</i>-alkylated
 aminoquinoline derivatives <i>via</i> the borrowing hydrogen approach.
;
_journal_issue 11
_journal_name_full 'Dalton transactions (Cambridge, England : 2003)'
_journal_page_first 5064
_journal_page_last 5072
_journal_paper_doi 10.1039/d3dt04221a
_journal_volume 53
_journal_year 2024
_chemical_formula_moiety 'C35 H23 Cd N5 O4, H2 O'
_chemical_formula_sum 'C35 H25 Cd N5 O5'
_chemical_formula_weight 708.01
_space_group_crystal_system orthorhombic
_space_group_IT_number 61
_space_group_name_Hall '-P 2ac 2ab'
_space_group_name_H-M_alt 'P b c a'
_atom_sites_solution_hydrogens mixed
_audit_creation_date 2018-03-23
_audit_creation_method
;
Olex2 1.2-alpha
(compiled 2018.03.09 svn.r3491 for OlexSys, GUI svn.r5480)
;
_audit_update_record
;
2018-06-04 deposited with the CCDC.	2024-02-06 downloaded from the CCDC.
;
_cell_angle_alpha 90
_cell_angle_beta 90
_cell_angle_gamma 90
_cell_formula_units_Z 8
_cell_length_a 16.3251(9)
_cell_length_b 15.0860(8)
_cell_length_c 23.0509(14)
_cell_measurement_reflns_used 9942
_cell_measurement_temperature 298
_cell_measurement_theta_max 27.177
_cell_measurement_theta_min 2.972
_cell_volume 5677.0(6)
_computing_cell_refinement 'SAINT v8.37A (Bruker, 2015)'
_computing_data_reduction 'SAINT v8.37A (Bruker, 2015)'
_computing_molecular_graphics 'Olex2 (Dolomanov et al., 2009)'
_computing_publication_material 'Olex2 (Dolomanov et al., 2009)'
_computing_structure_refinement 'ShelXL (Sheldrick, 2015)'
_diffrn_ambient_temperature 298.0
_diffrn_measured_fraction_theta_full 0.995
_diffrn_measured_fraction_theta_max 0.989
_diffrn_measurement_device_type 'Bruker P4'
_diffrn_radiation_type MoK\a
_diffrn_radiation_wavelength 0.71076
_diffrn_reflns_av_R_equivalents 0.0384
_diffrn_reflns_av_unetI/netI 0.0323
_diffrn_reflns_Laue_measured_fraction_full 0.995
_diffrn_reflns_Laue_measured_fraction_max 0.989
_diffrn_reflns_limit_h_max 19
_diffrn_reflns_limit_h_min -20
_diffrn_reflns_limit_k_max 19
_diffrn_reflns_limit_k_min -19
_diffrn_reflns_limit_l_max 26
_diffrn_reflns_limit_l_min -29
_diffrn_reflns_number 30406
_diffrn_reflns_point_group_measured_fraction_full 0.995
_diffrn_reflns_point_group_measured_fraction_max 0.989
_diffrn_reflns_theta_full 25.243
_diffrn_reflns_theta_max 27.236
_diffrn_reflns_theta_min 2.972
_exptl_absorpt_coefficient_mu 0.826
_exptl_absorpt_correction_T_max 0.7455
_exptl_absorpt_correction_T_min 0.5773
_exptl_absorpt_correction_type multi-scan
_exptl_absorpt_process_details
'SADABS-2014/5 (Bruker,2014/5) was used for absorption correction. wR2(int) was 0.0826 before and 0.0584 after correction. The Ratio of minimum to maximum transmission is 0.7744. The \l/2 correction factor is 0.00150.'
_exptl_crystal_colour colourless
_exptl_crystal_colour_primary colourless
_exptl_crystal_density_diffrn 1.657
_exptl_crystal_description block
_exptl_crystal_F_000 2864
_refine_diff_density_max 0.456
_refine_diff_density_min -0.740
_refine_diff_density_rms 0.079
_refine_ls_extinction_method none
_refine_ls_goodness_of_fit_ref 1.021
_refine_ls_hydrogen_treatment constr
_refine_ls_matrix_type full
_refine_ls_number_parameters 456
_refine_ls_number_reflns 6275
_refine_ls_number_restraints 48
_refine_ls_restrained_S_all 1.019
_refine_ls_R_factor_all 0.0388
_refine_ls_R_factor_gt 0.0280
_refine_ls_shift/su_max 0.001
_refine_ls_shift/su_mean 0.000
_refine_ls_structure_factor_coef Fsqd
_refine_ls_weighting_details 'w=1/[\s^2^(Fo^2^)+(0.0279P)^2^+6.9659P] where P=(Fo^2^+2Fc^2^)/3'
_refine_ls_weighting_scheme calc
_refine_ls_wR_factor_gt 0.0671
_refine_ls_wR_factor_ref 0.0743
_reflns_Friedel_coverage 0.000
_reflns_number_gt 5069
_reflns_number_total 6275
_reflns_threshold_expression 'I > 2\s(I)'
_cod_data_source_file d3dt04221a2.cif
_cod_data_source_block mo_115a_0m
_cod_depositor_comments 'Adding full bibliography for 7715106.cif.'
_cod_database_code 7715106
_shelx_shelxl_version_number 2014/7
_shelx_space_group_comment
;
The symmetry employed for this shelxl refinement is uniquely defined
by the following loop, which should always be used as a source of
symmetry information in preference to the above space-group names.
They are only intended as comments.
;
_olex2_refinement_description
;
1. Fixed Uiso
 At 1.2 times of:
  All C(H) groups, All C(H,H) groups
 At 1.5 times of:
  All O(H,H) groups
2. Rigid body (RIGU) restrains
 O1, O2, O2A, C1, O1A, Cd1
 with sigma for 1-2 distances of 0.004 and sigma for 1-3 distances of 0.004
 O3, O4, C9, O3A, O4A
 with sigma for 1-2 distances of 0.004 and sigma for 1-3 distances of 0.004
3. Others
 Sof(O2A)=Sof(O1A)=1-FVAR(1)
 Sof(O1)=Sof(O2)=FVAR(1)
 Sof(O3A)=Sof(O4A)=1-FVAR(2)
 Sof(O3)=Sof(O4)=FVAR(2)
4.a Free rotating group:
 O5(H5A,H5B)
4.b Secondary CH2 refined with riding coordinates:
 C2(H2A,H2B)
4.c Aromatic/amide H refined with riding coordinates:
 C23(H23), C7(H7), C16(H16), C35(H35), C21(H21), C22(H22), C14(H14), C18(H18),
 C26(H26), C19(H19), C11(H11), C31(H31), C15(H15), C28(H28), C30(H30), C27(H27),
  C34(H34), C10(H10), C33(H33), C5(H5), C6(H6)
;
_olex2_submission_special_instructions 'No special instructions were received'

loop_
_space_group_symop_operation_xyz
'x, y, z'
'-x+1/2, -y, z+1/2'
'-x, y+1/2, -z+1/2'
'x+1/2, -y+1/2, -z'
'-x, -y, -z'
'x-1/2, y, -z-1/2'
'x, -y-1/2, z-1/2'
'-x-1/2, y-1/2, z'

loop_
_atom_site_label
_atom_site_type_symbol
_atom_site_fract_x
_atom_site_fract_y
_atom_site_fract_z
_atom_site_U_iso_or_equiv
_atom_site_adp_type
_atom_site_occupancy
_atom_site_site_symmetry_order
_atom_site_calc_flag
_atom_site_refinement_flags_posn
_atom_site_refinement_flags_adp
_atom_site_refinement_flags_occupancy
_atom_site_disorder_assembly
_atom_site_disorder_group
Cd1 Cd 0.74502(2) 0.43665(2) 0.39158(2) 0.01437(6) Uani 1 1 d . U . . .
O3 O 0.2950(8) 0.7923(11) 0.1548(13) 0.031(3) Uani 0.66(10) 1 d . U P A 1
O4 O 0.3956(15) 0.8823(13) 0.1235(10) 0.034(3) Uani 0.66(10) 1 d . U P A 1
O1 O 0.7829(12) 0.4678(10) 0.2713(12) 0.036(3) Uani 0.42(5) 1 d . U P B 1
O2 O 0.7067(14) 0.5440(19) 0.3316(8) 0.040(3) Uani 0.42(5) 1 d . U P B 1
N2 N 0.74250(10) 0.37083(12) 0.48844(8) 0.0170(4) Uani 1 1 d . . . . .
N4 N 0.87745(11) 0.36886(12) 0.37918(8) 0.0172(4) Uani 1 1 d . . . . .
N3 N 0.65762(11) 0.52053(12) 0.45990(8) 0.0181(4) Uani 1 1 d . . . . .
N5 N 0.85352(11) 0.53299(12) 0.42625(8) 0.0182(4) Uani 1 1 d . . . . .
N1 N 0.60292(12) 0.57333(13) 0.23218(8) 0.0234(4) Uani 1 1 d . . . . .
C12 C 0.69346(13) 0.40830(14) 0.52943(9) 0.0166(4) Uani 1 1 d . . . . .
C23 C 0.78385(14) 0.29845(15) 0.50259(10) 0.0216(5) Uani 1 1 d . . . . .
H23 H 0.8168 0.2723 0.4745 0.026 Uiso 1 1 calc R . . . .
C9 C 0.36942(14) 0.81338(15) 0.14770(10) 0.0200(4) Uani 1 1 d . U . . .
C20 C 0.68529(13) 0.37231(15) 0.58577(9) 0.0200(4) Uani 1 1 d . . . . .
C1 C 0.72545(14) 0.52721(17) 0.28567(11) 0.0254(5) Uani 1 1 d . U . . .
C7 C 0.41100(13) 0.66898(15) 0.19216(9) 0.0186(4) Uani 1 1 d . . . . .
H7 H 0.3564 0.6513 0.1922 0.022 Uiso 1 1 calc R . . . .
C24 C 0.94410(13) 0.41781(15) 0.39331(9) 0.0176(4) Uani 1 1 d . . . . .
C13 C 0.64702(13) 0.48684(14) 0.51365(9) 0.0169(4) Uani 1 1 d . . . . .
C16 C 0.54241(14) 0.59469(15) 0.53564(11) 0.0245(5) Uani 1 1 d . . . . .
H16 H 0.5039 0.6197 0.5605 0.029 Uiso 1 1 calc R . . . .
C25 C 0.93147(13) 0.50463(14) 0.41886(9) 0.0181(4) Uani 1 1 d . . . . .
C17 C 0.59089(13) 0.52209(15) 0.55397(10) 0.0208(5) Uani 1 1 d . . . . .
C4 C 0.47209(13) 0.61188(15) 0.21237(9) 0.0183(4) Uani 1 1 d . . . . .
C35 C 0.88897(14) 0.29103(16) 0.35361(10) 0.0220(5) Uani 1 1 d . . . . .
H35 H 0.8433 0.2572 0.3441 0.026 Uiso 1 1 calc R . . . .
C21 C 0.73126(15) 0.29639(17) 0.59905(10) 0.0241(5) Uani 1 1 d . . . . .
H21 H 0.7283 0.2714 0.6359 0.029 Uiso 1 1 calc R . . . .
C32 C 1.02471(14) 0.38902(16) 0.38206(10) 0.0235(5) Uani 1 1 d . . . . .
C22 C 0.78052(15) 0.25934(16) 0.55750(11) 0.0252(5) Uani 1 1 d . . . . .
H22 H 0.8112 0.2090 0.5657 0.030 Uiso 1 1 calc R . . . .
C8 C 0.43291(13) 0.75250(15) 0.17210(10) 0.0187(4) Uani 1 1 d . . . . .
C3 C 0.55496(13) 0.64069(15) 0.21087(9) 0.0186(4) Uani 1 1 d . . . . .
C14 C 0.61145(14) 0.58916(15) 0.44420(10) 0.0221(5) Uani 1 1 d . . . . .
H14 H 0.6183 0.6127 0.4072 0.027 Uiso 1 1 calc R . . . .
C2 C 0.69187(14) 0.57135(18) 0.23101(10) 0.0279(5) Uani 1 1 d . . . . .
H2A H 0.7128 0.6314 0.2283 0.033 Uiso 1 1 calc R . . . .
H2B H 0.7102 0.5389 0.1971 0.033 Uiso 1 1 calc R . . . .
C18 C 0.58331(15) 0.48319(16) 0.61053(10) 0.0261(5) Uani 1 1 d . . . . .
H18 H 0.5461 0.5068 0.6369 0.031 Uiso 1 1 calc R . . . .
C26 C 0.84220(14) 0.61357(15) 0.44790(10) 0.0241(5) Uani 1 1 d . . . . .
H26 H 0.7887 0.6338 0.4522 0.029 Uiso 1 1 calc R . . . .
C19 C 0.62928(15) 0.41296(16) 0.62596(10) 0.0259(5) Uani 1 1 d . . . . .
H19 H 0.6247 0.3903 0.6633 0.031 Uiso 1 1 calc R . . . .
C11 C 0.57724(13) 0.72520(16) 0.19206(10) 0.0219(5) Uani 1 1 d . . . . .
H11 H 0.6316 0.7437 0.1923 0.026 Uiso 1 1 calc R . . . .
C29 C 1.00001(14) 0.55703(15) 0.43335(10) 0.0221(5) Uani 1 1 d . . . . .
C31 C 1.09249(15) 0.44434(18) 0.39747(12) 0.0309(6) Uani 1 1 d . . . . .
H31 H 1.1455 0.4247 0.3902 0.037 Uiso 1 1 calc R . . . .
C15 C 0.55313(14) 0.62748(16) 0.48075(11) 0.0256(5) Uani 1 1 d . . . . .
H15 H 0.5217 0.6750 0.4679 0.031 Uiso 1 1 calc R . . . .
C28 C 0.98511(15) 0.64147(16) 0.45715(11) 0.0286(5) Uani 1 1 d . . . . .
H28 H 1.0286 0.6778 0.4678 0.034 Uiso 1 1 calc R . . . .
C30 C 1.08114(14) 0.52433(18) 0.42228(12) 0.0305(6) Uani 1 1 d . . . . .
H30 H 1.1263 0.5587 0.4323 0.037 Uiso 1 1 calc R . . . .
C27 C 0.90591(16) 0.66975(16) 0.46450(11) 0.0283(5) Uani 1 1 d . . . . .
H27 H 0.8949 0.7253 0.4802 0.034 Uiso 1 1 calc R . . . .
C34 C 0.96695(15) 0.25730(17) 0.34027(11) 0.0277(5) Uani 1 1 d . . . . .
H34 H 0.9727 0.2024 0.3224 0.033 Uiso 1 1 calc R . . . .
C10 C 0.51568(14) 0.77985(16) 0.17319(10) 0.0226(5) Uani 1 1 d . . . . .
H10 H 0.5288 0.8367 0.1607 0.027 Uiso 1 1 calc R . . . .
C33 C 1.03432(15) 0.30690(17) 0.35412(11) 0.0286(5) Uani 1 1 d . . . . .
H33 H 1.0865 0.2863 0.3451 0.034 Uiso 1 1 calc R . . . .
C5 C 0.47303(15) 0.52355(15) 0.23539(10) 0.0232(5) Uani 1 1 d . . . . .
H5 H 0.4278 0.4872 0.2416 0.028 Uiso 1 1 calc R . . . .
C6 C 0.55259(15) 0.50301(16) 0.24648(11) 0.0271(5) Uani 1 1 d . . . . .
H6 H 0.5706 0.4493 0.2616 0.032 Uiso 1 1 calc R . . . .
O5 O 0.22853(15) 0.30752(16) 0.27612(9) 0.0457(5) Uani 1 1 d . . . . .
H5A H 0.2160 0.2803 0.2450 0.069 Uiso 1 1 d G . . . .
H5B H 0.2459 0.3591 0.2678 0.069 Uiso 1 1 d G . . . .
O2A O 0.7018(9) 0.5678(12) 0.3339(5) 0.0310(19) Uani 0.58(5) 1 d . U P B 2
O1A O 0.7648(11) 0.4618(6) 0.2861(7) 0.0313(19) Uani 0.58(5) 1 d . U P B 2
O3A O 0.2958(16) 0.7906(19) 0.1421(18) 0.022(4) Uani 0.34(10) 1 d . U P A 2
O4A O 0.384(2) 0.8905(19) 0.1285(15) 0.021(4) Uani 0.34(10) 1 d . U P A 2

loop_
_atom_site_aniso_label
_atom_site_aniso_U_11
_atom_site_aniso_U_22
_atom_site_aniso_U_33
_atom_site_aniso_U_23
_atom_site_aniso_U_13
_atom_site_aniso_U_12
Cd1 0.01229(8) 0.01692(9) 0.01390(9) -0.00123(6) -0.00102(5) -0.00030(6)
O3 0.0145(19) 0.045(3) 0.034(8) 0.013(4) -0.001(3) 0.0094(18)
O4 0.019(4) 0.035(4) 0.049(6) 0.022(4) 0.001(3) 0.011(3)
O1 0.026(5) 0.040(4) 0.042(7) 0.013(4) -0.001(4) 0.015(3)
O2 0.041(4) 0.052(7) 0.026(3) 0.012(4) -0.002(3) 0.013(5)
N2 0.0158(8) 0.0173(9) 0.0177(9) -0.0002(7) 0.0003(7) 0.0004(7)
N4 0.0154(8) 0.0221(9) 0.0140(9) -0.0003(7) -0.0017(7) 0.0009(7)
N3 0.0174(9) 0.0167(9) 0.0203(9) -0.0016(7) -0.0008(7) -0.0018(7)
N5 0.0167(8) 0.0204(9) 0.0176(9) 0.0012(7) -0.0014(7) -0.0021(7)
N1 0.0178(9) 0.0275(10) 0.0247(10) 0.0075(8) -0.0011(8) 0.0045(8)
C12 0.0144(10) 0.0175(10) 0.0180(11) -0.0024(8) -0.0015(8) -0.0044(8)
C23 0.0185(10) 0.0216(11) 0.0248(12) -0.0013(9) 0.0011(9) -0.0004(9)
C9 0.0204(10) 0.0236(11) 0.0160(11) -0.0013(9) 0.0004(8) 0.0043(9)
C20 0.0197(11) 0.0242(11) 0.0160(10) -0.0008(9) -0.0007(8) -0.0062(9)
C1 0.0192(11) 0.0285(12) 0.0284(13) 0.0097(10) -0.0068(9) -0.0088(10)
C7 0.0136(9) 0.0233(11) 0.0190(11) -0.0002(9) 0.0001(8) -0.0007(9)
C24 0.0140(10) 0.0249(11) 0.0139(10) 0.0053(8) -0.0013(8) -0.0001(9)
C13 0.0155(9) 0.0168(10) 0.0184(11) -0.0032(8) -0.0021(8) -0.0030(8)
C16 0.0193(11) 0.0233(11) 0.0308(13) -0.0104(10) 0.0026(9) 0.0002(9)
C25 0.0165(10) 0.0229(11) 0.0148(10) 0.0051(8) -0.0019(8) -0.0011(9)
C17 0.0191(10) 0.0212(11) 0.0220(11) -0.0056(9) 0.0020(9) -0.0049(9)
C4 0.0194(10) 0.0208(11) 0.0146(10) -0.0009(8) 0.0003(8) 0.0013(9)
C35 0.0197(11) 0.0265(11) 0.0198(11) -0.0030(9) -0.0028(9) 0.0012(9)
C21 0.0241(11) 0.0284(12) 0.0198(11) 0.0058(9) -0.0033(9) -0.0065(10)
C32 0.0154(10) 0.0316(13) 0.0235(12) 0.0058(10) 0.0005(9) 0.0029(10)
C22 0.0232(11) 0.0223(11) 0.0300(13) 0.0061(10) -0.0036(10) 0.0016(10)
C8 0.0156(10) 0.0216(10) 0.0189(11) 0.0011(9) -0.0005(8) 0.0038(9)
C3 0.0163(10) 0.0261(11) 0.0135(10) 0.0015(9) -0.0011(8) 0.0046(9)
C14 0.0220(11) 0.0189(10) 0.0254(12) -0.0004(9) -0.0021(9) 0.0001(9)
C2 0.0189(11) 0.0412(14) 0.0235(12) 0.0088(11) 0.0021(9) 0.0075(10)
C18 0.0289(12) 0.0286(13) 0.0207(12) -0.0074(10) 0.0075(9) -0.0048(10)
C26 0.0224(11) 0.0243(11) 0.0255(12) -0.0025(9) -0.0009(9) -0.0008(10)
C19 0.0305(13) 0.0308(12) 0.0163(11) -0.0018(9) 0.0038(9) -0.0078(11)
C11 0.0137(10) 0.0293(12) 0.0229(12) 0.0039(9) -0.0011(8) -0.0028(9)
C29 0.0195(11) 0.0259(11) 0.0210(11) 0.0072(9) -0.0041(9) -0.0042(9)
C31 0.0127(10) 0.0397(15) 0.0402(15) 0.0072(12) -0.0009(10) 0.0010(10)
C15 0.0224(11) 0.0213(11) 0.0331(13) -0.0060(10) -0.0035(10) 0.0036(10)
C28 0.0280(12) 0.0268(12) 0.0310(14) 0.0039(10) -0.0085(10) -0.0110(10)
C30 0.0176(11) 0.0352(14) 0.0387(15) 0.0082(12) -0.0064(10) -0.0087(10)
C27 0.0316(13) 0.0222(11) 0.0310(14) -0.0023(10) -0.0012(10) -0.0058(10)
C34 0.0264(12) 0.0299(13) 0.0269(13) -0.0047(10) -0.0021(10) 0.0104(11)
C10 0.0199(11) 0.0229(11) 0.0250(12) 0.0046(9) 0.0007(9) -0.0021(9)
C33 0.0185(11) 0.0371(14) 0.0300(13) 0.0018(11) 0.0007(10) 0.0090(10)
C5 0.0254(11) 0.0211(11) 0.0233(12) 0.0018(9) -0.0010(9) -0.0012(10)
C6 0.0296(12) 0.0245(12) 0.0272(13) 0.0078(10) 0.0002(10) 0.0044(10)
O5 0.0466(12) 0.0567(14) 0.0338(11) 0.0166(10) -0.0054(10) 0.0018(11)
O2A 0.030(3) 0.040(5) 0.022(2) 0.005(3) 0.0005(18) 0.004(3)
O1A 0.028(4) 0.037(2) 0.028(4) 0.008(2) -0.001(3) 0.006(2)
O3A 0.021(3) 0.025(5) 0.020(10) 0.010(5) -0.002(4) 0.001(3)
O4A 0.013(7) 0.020(4) 0.032(6) 0.004(4) 0.004(5) 0.006(4)

loop_
_atom_type_symbol
_atom_type_description
_atom_type_scat_dispersion_real
_atom_type_scat_dispersion_imag
_atom_type_scat_source
C C 0.0030 0.0020 'International Tables Vol C Tables 4.2.6.8 and 6.1.1.4'
H H 0.0000 0.0000 'International Tables Vol C Tables 4.2.6.8 and 6.1.1.4'
Cd Cd -0.8080 1.2020 'International Tables Vol C Tables 4.2.6.8 and 6.1.1.4'
N N 0.0060 0.0030 'International Tables Vol C Tables 4.2.6.8 and 6.1.1.4'
O O 0.0110 0.0060 'International Tables Vol C Tables 4.2.6.8 and 6.1.1.4'

loop_
_geom_angle_atom_site_label_1
_geom_angle_atom_site_label_2
_geom_angle_atom_site_label_3
_geom_angle
_geom_angle_site_symmetry_1
_geom_angle_site_symmetry_3
_geom_angle_publ_flag
O3 Cd1 C9 27.0(3) 3_645 3_645 ?
O4 Cd1 O3 53.8(5) 3_645 3_645 ?
O4 Cd1 N2 88.8(6) 3_645 . ?
O4 Cd1 N3 73.9(4) 3_645 . ?
O4 Cd1 C9 26.8(4) 3_645 3_645 ?
O2 Cd1 O3 107.1(9) . 3_645 ?
O2 Cd1 O4 83.8(8) . 3_645 ?
O2 Cd1 N2 149.4(6) . . ?
O2 Cd1 N4 119.3(6) . . ?
O2 Cd1 N3 82.0(6) . . ?
O2 Cd1 N5 88.5(7) . . ?
O2 Cd1 C9 95.5(7) . 3_645 ?
N2 Cd1 O3 91.9(7) . 3_645 ?
N2 Cd1 N3 67.44(6) . . ?
N2 Cd1 C9 90.83(6) . 3_645 ?
N2 Cd1 O2A 143.8(3) . . ?
N2 Cd1 O1A 163.6(2) . . ?
N4 Cd1 O3 79.3(3) . 3_645 ?
N4 Cd1 O4 132.7(3) . 3_645 ?
N4 Cd1 N2 87.19(6) . . ?
N4 Cd1 N3 144.15(6) . . ?
N4 Cd1 N5 68.79(6) . . ?
N4 Cd1 C9 106.25(6) . 3_645 ?
N4 Cd1 O2A 121.9(3) . . ?
N4 Cd1 O1A 80.3(3) . . ?
N4 Cd1 O3A 79.8(6) . 3_645 ?
N3 Cd1 O3 124.4(4) . 3_645 ?
N3 Cd1 C9 99.30(6) . 3_645 ?
N3 Cd1 O2A 76.7(3) . . ?
N3 Cd1 O1A 128.4(3) . . ?
N5 Cd1 O3 148.1(3) . 3_645 ?
N5 Cd1 O4 157.9(4) . 3_645 ?
N5 Cd1 N2 87.40(6) . . ?
N5 Cd1 N3 84.54(6) . . ?
N5 Cd1 C9 174.80(6) . 3_645 ?
N5 Cd1 O2A 84.6(3) . . ?
N5 Cd1 O1A 97.8(3) . . ?
N5 Cd1 O3A 148.1(6) . 3_645 ?
O2A Cd1 C9 99.6(3) . 3_645 ?
O1A Cd1 C9 82.6(3) . 3_645 ?
O1A Cd1 O2A 52.5(3) . . ?
O3A Cd1 N2 85.4(10) 3_645 . ?
O3A Cd1 N3 120.6(8) 3_645 . ?
O3A Cd1 C9 26.8(6) 3_645 3_645 ?
O3A Cd1 O2A 118.2(9) 3_645 . ?
O3A Cd1 O1A 82.0(10) 3_645 . ?
O4A Cd1 N2 92.6(9) 3_645 . ?
O4A Cd1 N4 132.8(7) 3_645 . ?
O4A Cd1 N3 75.6(8) 3_645 . ?
O4A Cd1 N5 158.4(7) 3_645 . ?
O4A Cd1 C9 26.6(7) 3_645 3_645 ?
O4A Cd1 O2A 82.6(8) 3_645 . ?
O4A Cd1 O1A 88.2(10) 3_645 . ?
O4A Cd1 O3A 53.2(9) 3_645 3_645 ?
C9 O3 Cd1 88.7(9) . 3_655 ?
C9 O4 Cd1 91.2(12) . 3_655 ?
C1 O2 Cd1 110.1(17) . . ?
C12 N2 Cd1 118.37(14) . . ?
C23 N2 Cd1 123.45(15) . . ?
C23 N2 C12 118.12(19) . . ?
C24 N4 Cd1 117.45(14) . . ?
C35 N4 Cd1 123.75(15) . . ?
C35 N4 C24 118.37(19) . . ?
C13 N3 Cd1 117.75(14) . . ?
C14 N3 Cd1 123.47(15) . . ?
C14 N3 C13 118.02(19) . . ?
C25 N5 Cd1 117.11(14) . . ?
C26 N5 Cd1 124.81(15) . . ?
C26 N5 C25 117.89(19) . . ?
C3 N1 C2 125.3(2) . . ?
C3 N1 C6 108.32(19) . . ?
C6 N1 C2 125.7(2) . . ?
N2 C12 C20 122.2(2) . . ?
N2 C12 C13 118.15(19) . . ?
C20 C12 C13 119.60(19) . . ?
N2 C23 C22 123.4(2) . . ?
O3 C9 Cd1 64.3(9) . 3_655 ?
O3 C9 C8 117.5(9) . . ?
O4 C9 Cd1 62.0(12) . 3_655 ?
O4 C9 O3 126.3(17) . . ?
O4 C9 C8 116.1(11) . . ?
C8 C9 Cd1 175.57(16) . 3_655 ?
O3A C9 Cd1 60.5(14) . 3_655 ?
O3A C9 C8 122.3(14) . . ?
O3A C9 O4A 113(2) . . ?
O4A C9 Cd1 53.1(17) . 3_655 ?
O4A C9 C8 124.4(17) . . ?
C12 C20 C19 119.2(2) . . ?
C21 C20 C12 117.6(2) . . ?
C21 C20 C19 123.2(2) . . ?
O1 C1 Cd1 79.1(13) . . ?
O1 C1 C2 109.8(12) . . ?
O2 C1 Cd1 47.7(13) . . ?
O2 C1 O1 124.9(10) . . ?
O2 C1 C2 125.3(12) . . ?
C2 C1 Cd1 165.41(16) . . ?
O2A C1 Cd1 62.0(8) . . ?
O2A C1 C2 112.7(8) . . ?
O1A C1 Cd1 61.5(8) . . ?
O1A C1 C2 124.7(7) . . ?
O1A C1 O2A 122.6(7) . . ?
C8 C7 C4 119.1(2) . . ?
N4 C24 C25 118.40(19) . . ?
N4 C24 C32 122.5(2) . . ?
C32 C24 C25 119.0(2) . . ?
N3 C13 C12 118.02(19) . . ?
N3 C13 C17 123.1(2) . . ?
C17 C13 C12 118.8(2) . . ?
C15 C16 C17 118.9(2) . . ?
N5 C25 C24 118.03(19) . . ?
N5 C25 C29 122.6(2) . . ?
C29 C25 C24 119.3(2) . . ?
C13 C17 C16 117.3(2) . . ?
C13 C17 C18 120.1(2) . . ?
C16 C17 C18 122.6(2) . . ?
C7 C4 C3 118.9(2) . . ?
C7 C4 C5 134.7(2) . . ?
C3 C4 C5 106.42(19) . . ?
N4 C35 C34 123.1(2) . . ?
C22 C21 C20 119.6(2) . . ?
C24 C32 C31 119.8(2) . . ?
C33 C32 C24 117.4(2) . . ?
C33 C32 C31 122.8(2) . . ?
C21 C22 C23 118.9(2) . . ?
C7 C8 C9 120.27(19) . . ?
C7 C8 C10 120.3(2) . . ?
C10 C8 C9 119.4(2) . . ?
N1 C3 C4 107.92(19) . . ?
N1 C3 C11 129.7(2) . . ?
C11 C3 C4 122.4(2) . . ?
N3 C14 C15 123.0(2) . . ?
N1 C2 C1 110.65(19) . . ?
C19 C18 C17 120.9(2) . . ?
N5 C26 C27 123.8(2) . . ?
C18 C19 C20 121.3(2) . . ?
C10 C11 C3 117.2(2) . . ?
C25 C29 C30 119.8(2) . . ?
C28 C29 C25 117.5(2) . . ?
C28 C29 C30 122.6(2) . . ?
C30 C31 C32 121.4(2) . . ?
C16 C15 C14 119.7(2) . . ?
C27 C28 C29 119.5(2) . . ?
C31 C30 C29 120.6(2) . . ?
C28 C27 C26 118.7(2) . . ?
C33 C34 C35 118.6(2) . . ?
C11 C10 C8 122.1(2) . . ?
C34 C33 C32 120.0(2) . . ?
C6 C5 C4 106.9(2) . . ?
C5 C6 N1 110.4(2) . . ?
C1 O2A Cd1 89.9(9) . . ?
C1 O1A Cd1 93.8(10) . . ?
C9 O3A Cd1 92.7(14) . 3_655 ?
C9 O4A Cd1 100.3(18) . 3_655 ?

loop_
_geom_bond_atom_site_label_1
_geom_bond_atom_site_label_2
_geom_bond_distance
_geom_bond_site_symmetry_2
_geom_bond_publ_flag
Cd1 O3 2.512(19) 3_645 ?
Cd1 O4 2.46(3) 3_645 ?
Cd1 O2 2.22(2) . ?
Cd1 N2 2.4440(18) . ?
Cd1 N4 2.4086(18) . ?
Cd1 N3 2.4734(18) . ?
Cd1 N5 2.4267(18) . ?
Cd1 C9 2.787(2) 3_645 ?
Cd1 O2A 2.486(17) . ?
Cd1 O1A 2.481(17) . ?
Cd1 O3A 2.43(3) 3_645 ?
Cd1 O4A 2.27(4) 3_645 ?
O3 Cd1 2.512(19) 3_655 ?
O3 C9 1.267(13) . ?
O4 Cd1 2.46(3) 3_655 ?
O4 C9 1.255(15) . ?
O1 C1 1.339(17) . ?
O2 C1 1.13(2) . ?
N2 C12 1.361(3) . ?
N2 C23 1.324(3) . ?
N4 C24 1.355(3) . ?
N4 C35 1.327(3) . ?
N3 C13 1.350(3) . ?
N3 C14 1.331(3) . ?
N5 C25 1.353(3) . ?
N5 C26 1.327(3) . ?
N1 C3 1.374(3) . ?
N1 C2 1.453(3) . ?
N1 C6 1.382(3) . ?
C12 C20 1.414(3) . ?
C12 C13 1.453(3) . ?
C23 C22 1.398(3) . ?
C9 Cd1 2.787(2) 3_655 ?
C9 C8 1.495(3) . ?
C9 O3A 1.26(3) . ?
C9 O4A 1.27(3) . ?
C20 C21 1.403(3) . ?
C20 C19 1.439(3) . ?
C1 C2 1.527(3) . ?
C1 O2A 1.326(14) . ?
C1 O1A 1.178(11) . ?
C7 C4 1.398(3) . ?
C7 C8 1.389(3) . ?
C24 C25 1.451(3) . ?
C24 C32 1.410(3) . ?
C13 C17 1.409(3) . ?
C16 C17 1.416(3) . ?
C16 C15 1.370(4) . ?
C25 C29 1.410(3) . ?
C17 C18 1.435(3) . ?
C4 C3 1.421(3) . ?
C4 C5 1.434(3) . ?
C35 C34 1.405(3) . ?
C21 C22 1.370(4) . ?
C32 C31 1.431(3) . ?
C32 C33 1.405(4) . ?
C8 C10 1.413(3) . ?
C3 C11 1.395(3) . ?
C14 C15 1.397(3) . ?
C18 C19 1.346(4) . ?
C26 C27 1.395(3) . ?
C11 C10 1.371(3) . ?
C29 C28 1.408(3) . ?
C29 C30 1.436(3) . ?
C31 C30 1.348(4) . ?
C28 C27 1.372(4) . ?
C34 C33 1.368(4) . ?
C5 C6 1.360(3) . ?
O3A Cd1 2.43(3) 3_655 ?
O4A Cd1 2.27(4) 3_655 ?

loop_
_geom_torsion_atom_site_label_1
_geom_torsion_atom_site_label_2
_geom_torsion_atom_site_label_3
_geom_torsion_atom_site_label_4
_geom_torsion
_geom_torsion_site_symmetry_1
_geom_torsion_site_symmetry_2
_geom_torsion_site_symmetry_3
_geom_torsion_site_symmetry_4
_geom_torsion_publ_flag
Cd1 O3 C9 O4 -2.1(15) 3_655 . . . ?
Cd1 O3 C9 C8 175.50(18) 3_655 . . . ?
Cd1 O4 C9 O3 2.1(15) 3_655 . . . ?
Cd1 O4 C9 C8 -175.49(18) 3_655 . . . ?
Cd1 O2 C1 O1 -19(2) . . . . ?
Cd1 O2 C1 C2 163.5(4) . . . . ?
Cd1 N2 C12 C20 177.05(15) . . . . ?
Cd1 N2 C12 C13 -1.6(2) . . . . ?
Cd1 N2 C23 C22 -178.05(17) . . . . ?
Cd1 N4 C24 C25 4.5(2) . . . . ?
Cd1 N4 C24 C32 -172.96(16) . . . . ?
Cd1 N4 C35 C34 171.91(17) . . . . ?
Cd1 N3 C13 C12 5.6(2) . . . . ?
Cd1 N3 C13 C17 -171.80(16) . . . . ?
Cd1 N3 C14 C15 169.92(17) . . . . ?
Cd1 N5 C25 C24 -2.6(2) . . . . ?
Cd1 N5 C25 C29 175.42(16) . . . . ?
Cd1 N5 C26 C27 -176.19(18) . . . . ?
Cd1 C1 C2 N1 7.1(9) . . . . ?
O3 C9 C8 C7 11.4(15) . . . . ?
O3 C9 C8 C10 -170.2(15) . . . . ?
O4 C9 C8 C7 -170.8(14) . . . . ?
O4 C9 C8 C10 7.6(14) . . . . ?
O1 C1 C2 N1 132.9(10) . . . . ?
O2 C1 C2 N1 -49.5(17) . . . . ?
N2 C12 C20 C21 1.3(3) . . . . ?
N2 C12 C20 C19 -177.0(2) . . . . ?
N2 C12 C13 N3 -2.7(3) . . . . ?
N2 C12 C13 C17 174.80(19) . . . . ?
N2 C23 C22 C21 1.0(4) . . . . ?
N4 C24 C25 N5 -1.2(3) . . . . ?
N4 C24 C25 C29 -179.37(19) . . . . ?
N4 C24 C32 C31 179.3(2) . . . . ?
N4 C24 C32 C33 1.2(3) . . . . ?
N4 C35 C34 C33 -0.1(4) . . . . ?
N3 C13 C17 C16 1.8(3) . . . . ?
N3 C13 C17 C18 -179.6(2) . . . . ?
N3 C14 C15 C16 0.7(4) . . . . ?
N5 C25 C29 C28 0.9(3) . . . . ?
N5 C25 C29 C30 -177.5(2) . . . . ?
N5 C26 C27 C28 1.4(4) . . . . ?
N1 C3 C11 C10 -179.4(2) . . . . ?
C12 N2 C23 C22 -0.8(3) . . . . ?
C12 C20 C21 C22 -1.1(3) . . . . ?
C12 C20 C19 C18 1.5(3) . . . . ?
C12 C13 C17 C16 -175.51(19) . . . . ?
C12 C13 C17 C18 3.1(3) . . . . ?
C23 N2 C12 C20 -0.3(3) . . . . ?
C23 N2 C12 C13 -178.99(19) . . . . ?
C9 C8 C10 C11 -176.4(2) . . . . ?
C20 C12 C13 N3 178.62(19) . . . . ?
C20 C12 C13 C17 -3.9(3) . . . . ?
C20 C21 C22 C23 0.1(4) . . . . ?
C7 C4 C3 N1 -179.36(19) . . . . ?
C7 C4 C3 C11 2.6(3) . . . . ?
C7 C4 C5 C6 178.8(2) . . . . ?
C7 C8 C10 C11 2.0(4) . . . . ?
C24 N4 C35 C34 -0.3(3) . . . . ?
C24 C25 C29 C28 179.0(2) . . . . ?
C24 C25 C29 C30 0.5(3) . . . . ?
C24 C32 C31 C30 -0.5(4) . . . . ?
C24 C32 C33 C34 -1.6(4) . . . . ?
C13 N3 C14 C15 0.1(3) . . . . ?
C13 C12 C20 C21 179.9(2) . . . . ?
C13 C12 C20 C19 1.7(3) . . . . ?
C13 C17 C18 C19 0.0(3) . . . . ?
C16 C17 C18 C19 178.6(2) . . . . ?
C25 N5 C26 C27 -1.4(3) . . . . ?
C25 C24 C32 C31 1.8(3) . . . . ?
C25 C24 C32 C33 -176.3(2) . . . . ?
C25 C29 C28 C27 -0.9(3) . . . . ?
C25 C29 C30 C31 0.8(4) . . . . ?
C17 C16 C15 C14 -0.2(3) . . . . ?
C17 C18 C19 C20 -2.4(4) . . . . ?
C4 C7 C8 C9 177.2(2) . . . . ?
C4 C7 C8 C10 -1.2(3) . . . . ?
C4 C3 C11 C10 -1.8(3) . . . . ?
C4 C5 C6 N1 0.3(3) . . . . ?
C35 N4 C24 C25 177.26(19) . . . . ?
C35 N4 C24 C32 -0.2(3) . . . . ?
C35 C34 C33 C32 1.1(4) . . . . ?
C21 C20 C19 C18 -176.7(2) . . . . ?
C32 C24 C25 N5 176.3(2) . . . . ?
C32 C24 C25 C29 -1.8(3) . . . . ?
C32 C31 C30 C29 -0.8(4) . . . . ?
C8 C9 O3A Cd1 176.0(2) . . . 3_655 ?
C8 C9 O4A Cd1 -175.5(2) . . . 3_655 ?
C8 C7 C4 C3 -1.0(3) . . . . ?
C8 C7 C4 C5 -179.7(2) . . . . ?
C3 N1 C2 C1 144.1(2) . . . . ?
C3 N1 C6 C5 -0.5(3) . . . . ?
C3 C4 C5 C6 0.0(3) . . . . ?
C3 C11 C10 C8 -0.5(3) . . . . ?
C14 N3 C13 C12 175.96(19) . . . . ?
C14 N3 C13 C17 -1.4(3) . . . . ?
C2 N1 C3 C4 171.5(2) . . . . ?
C2 N1 C3 C11 -10.6(4) . . . . ?
C2 N1 C6 C5 -171.5(2) . . . . ?
C2 C1 O2A Cd1 165.0(2) . . . . ?
C2 C1 O1A Cd1 -164.5(3) . . . . ?
C26 N5 C25 C24 -177.9(2) . . . . ?
C26 N5 C25 C29 0.2(3) . . . . ?
C19 C20 C21 C22 177.1(2) . . . . ?
C29 C28 C27 C26 -0.1(4) . . . . ?
C31 C32 C33 C34 -179.7(2) . . . . ?
C15 C16 C17 C13 -1.0(3) . . . . ?
C15 C16 C17 C18 -179.5(2) . . . . ?
C28 C29 C30 C31 -177.6(2) . . . . ?
C30 C29 C28 C27 177.5(2) . . . . ?
C33 C32 C31 C30 177.5(2) . . . . ?
C5 C4 C3 N1 -0.3(2) . . . . ?
C5 C4 C3 C11 -178.4(2) . . . . ?
C6 N1 C3 C4 0.5(3) . . . . ?
C6 N1 C3 C11 178.4(2) . . . . ?
C6 N1 C2 C1 -46.4(3) . . . . ?
O2A C1 C2 N1 -58.4(7) . . . . ?
O2A C1 O1A Cd1 11.6(11) . . . . ?
O1A C1 C2 N1 118.0(10) . . . . ?
O1A C1 O2A Cd1 -11.6(11) . . . . ?
O3A C9 C8 C7 -3(2) . . . . ?
O3A C9 C8 C10 175(2) . . . . ?
O3A C9 O4A Cd1 7(2) . . . 3_655 ?
O4A C9 C8 C7 -180(2) . . . . ?
O4A C9 C8 C10 -2(2) . . . . ?
O4A C9 O3A Cd1 -7(2) . . . 3_655 ?
